data_2230609
loop_
_publ_author_name
'Sheikhshoaie, Iran'
'Langer, Vratislav'
'Yasrebi, Seyed Ali'

_publ_section_title
;
 A new Mo^VI^ Schiff base complex:
 methanol[<i>N</i>'-(3-methoxy-2-oxidobenzylidene)benzohydrazidato]dioxidomolybdenum(VI)
;
_journal_coeditor_code DN2692
_journal_issue 7
_journal_name_full 'Acta Crystallographica Section E'
_journal_page_first m839
_journal_page_last m840
_journal_paper_doi 10.1107/S1600536811020101
_journal_volume 67
_journal_year 2011
_chemical_formula_iupac '[Mo (C15 H12 N2 O3) O2 (C H4 O)]'
_chemical_formula_moiety 'C16 H16 Mo N2 O6'
_chemical_formula_sum 'C16 H16 Mo N2 O6'
_chemical_formula_weight 428.25
_chemical_name_systematic
;
methanol[<i>N</i>'-(3-methoxy-2-
oxidobenzylidene)benzohydrazidato]dioxidomolybdenum(VI)
;
_space_group_IT_number 15
_symmetry_cell_setting monoclinic
_symmetry_space_group_name_Hall '-C 2yc'
_symmetry_space_group_name_H-M 'C 1 2/c 1'
_atom_sites_solution_hydrogens geom
_atom_sites_solution_primary direct
_atom_sites_solution_secondary difmap
_audit_creation_method SHELXL-97
_cell_angle_alpha 90.00
_cell_angle_beta 112.993(8)
_cell_angle_gamma 90.00
_cell_formula_units_Z 8
_cell_length_a 29.400(13)
_cell_length_b 8.553(4)
_cell_length_c 14.391(6)
_cell_measurement_reflns_used 5066
_cell_measurement_temperature 173(2)
_cell_measurement_theta_max 32.25
_cell_measurement_theta_min 2.50
_cell_volume 3331(3)
_computing_cell_refinement 'SAINT (Bruker, 2003)'
_computing_data_collection 'SMART (Bruker, 2003)'
_computing_data_reduction 'SAINT (Bruker, 2003) and SADABS (Sheldrick, 2003)'
_computing_molecular_graphics 'DIAMOND (Brandenburg, 2010)'
_computing_publication_material 'SHELXTL (Sheldrick, 2008) and PLATON (Spek, 2009)'
_computing_structure_refinement 'SHELXL97 (Sheldrick, 2008)'
_computing_structure_solution 'SHELXS97 (Sheldrick, 2008)'
_diffrn_ambient_temperature 173(2)
_diffrn_measured_fraction_theta_full 0.997
_diffrn_measured_fraction_theta_max 0.949
_diffrn_measurement_device_type 'Bruker SMART CCD'
_diffrn_measurement_method \w
_diffrn_radiation_monochromator graphite
_diffrn_radiation_source 'fine-focus sealed tube'
_diffrn_radiation_type MoK\a
_diffrn_radiation_wavelength 0.71073
_diffrn_reflns_av_R_equivalents 0.0645
_diffrn_reflns_av_sigmaI/netI 0.0536
_diffrn_reflns_limit_h_max 43
_diffrn_reflns_limit_h_min -43
_diffrn_reflns_limit_k_max 12
_diffrn_reflns_limit_k_min -12
_diffrn_reflns_limit_l_max 21
_diffrn_reflns_limit_l_min -21
_diffrn_reflns_number 27788
_diffrn_reflns_theta_full 31.50
_diffrn_reflns_theta_max 32.80
_diffrn_reflns_theta_min 2.50
_diffrn_standards_decay_% 0
_diffrn_standards_number 0
_exptl_absorpt_coefficient_mu 0.823
_exptl_absorpt_correction_T_max 0.7033
_exptl_absorpt_correction_T_min 0.3683
_exptl_absorpt_correction_type multi-scan
_exptl_absorpt_process_details '(SADABS; Sheldrick, 2003)'
_exptl_crystal_colour orange
_exptl_crystal_density_diffrn 1.708
_exptl_crystal_density_method 'not measured'
_exptl_crystal_description block
_exptl_crystal_F_000 1728
_exptl_crystal_size_max 0.58
_exptl_crystal_size_mid 0.54
_exptl_crystal_size_min 0.46
_refine_diff_density_max 1.380
_refine_diff_density_min -1.796
_refine_ls_extinction_method none
_refine_ls_goodness_of_fit_ref 1.014
_refine_ls_hydrogen_treatment constr
_refine_ls_matrix_type full
_refine_ls_number_parameters 229
_refine_ls_number_reflns 5867
_refine_ls_number_restraints 0
_refine_ls_restrained_S_all 1.014
_refine_ls_R_factor_all 0.0618
_refine_ls_R_factor_gt 0.0382
_refine_ls_shift/su_max 0.001
_refine_ls_shift/su_mean 0.000
_refine_ls_structure_factor_coef Fsqd
_refine_ls_weighting_details 'calc w=1/[\s^2^(Fo^2^)+(0.0566P)^2^+2.3430P] where P=(Fo^2^+2Fc^2^)/3'
_refine_ls_weighting_scheme calc
_refine_ls_wR_factor_gt 0.0907
_refine_ls_wR_factor_ref 0.1042
_reflns_number_gt 4401
_reflns_number_total 5867
_reflns_threshold_expression I>2sigma(I)
_cod_data_source_file dn2692.cif
_cod_data_source_block I
_cod_original_cell_volume 3331(2)
_cod_original_sg_symbol_H-M 'C 2/c'
_cod_database_code 2230609
_cod_database_fobs_code 2230609

loop_
_symmetry_equiv_pos_as_xyz
'x, y, z'
'-x, y, -z+1/2'
'x+1/2, y+1/2, z'
'-x+1/2, y+1/2, -z+1/2'
'-x, -y, -z'
'x, -y, z-1/2'
'-x+1/2, -y+1/2, -z'
'x+1/2, -y+1/2, z-1/2'

loop_
_atom_site_type_symbol
_atom_site_label
_atom_site_fract_x
_atom_site_fract_y
_atom_site_fract_z
_atom_site_U_iso_or_equiv
_atom_site_adp_type
_atom_site_calc_flag
_atom_site_refinement_flags
_atom_site_occupancy
_atom_site_symmetry_multiplicity
_atom_site_disorder_assembly
_atom_site_disorder_group
Mo Mo1 0.169567(7) 0.55438(2) 0.093970(13) 0.01640(7) Uani d . 1 1 . .
O O1 0.23804(6) 0.54087(18) 0.09191(12) 0.0191(3) Uani d . 1 1 . .
O O2 0.11949(6) 0.47242(19) 0.13716(13) 0.0209(3) Uani d . 1 1 . .
O O3 0.02944(7) 0.4772(2) 0.13247(15) 0.0299(4) Uani d . 1 1 . .
O O4 0.17354(6) 0.74754(19) 0.12674(13) 0.0244(4) Uani d . 1 1 . .
O O5 0.13736(7) 0.5485(2) -0.03385(13) 0.0254(4) Uani d . 1 1 . .
N N1 0.19324(7) 0.3025(2) 0.11307(13) 0.0163(3) Uani d . 1 1 . .
N N2 0.24201(7) 0.2753(2) 0.12187(14) 0.0176(4) Uani d . 1 1 . .
C C1 0.11885(8) 0.1902(3) 0.12040(16) 0.0185(4) Uani d . 1 1 . .
C C2 0.09645(8) 0.3331(3) 0.12693(16) 0.0187(4) Uani d . 1 1 . .
C C3 0.04804(9) 0.3332(3) 0.12641(17) 0.0226(4) Uani d . 1 1 . .
C C4 0.02337(9) 0.1919(3) 0.11911(19) 0.0285(5) Uani d . 1 1 . .
H H4 -0.0093 0.1918 0.1170 0.034 Uiso calc R 1 1 . .
C C5 0.04618(10) 0.0501(3) 0.1148(2) 0.0282(5) Uani d . 1 1 . .
H H5 0.0291 -0.0456 0.1111 0.034 Uiso calc R 1 1 . .
C C6 0.09347(9) 0.0485(3) 0.11585(19) 0.0236(5) Uani d . 1 1 . .
H H6 0.1089 -0.0482 0.1135 0.028 Uiso calc R 1 1 . .
C C7 0.16837(8) 0.1801(3) 0.12059(16) 0.0189(4) Uani d . 1 1 . .
H H7 0.1832 0.0799 0.1264 0.023 Uiso calc R 1 1 . .
C C8 -0.02257(10) 0.4859(4) 0.1098(2) 0.0357(6) Uani d . 1 1 . .
H H8A -0.0409 0.4339 0.0452 0.054 Uiso calc R 1 1 . .
H H8B -0.0327 0.5958 0.1053 0.054 Uiso calc R 1 1 . .
H H8C -0.0297 0.4340 0.1633 0.054 Uiso calc R 1 1 . .
C C9 0.26226(8) 0.4068(3) 0.11017(16) 0.0171(4) Uani d . 1 1 . .
C C10 0.31418(8) 0.4117(3) 0.11898(17) 0.0186(4) Uani d . 1 1 . .
C C11 0.33256(9) 0.5503(3) 0.09429(18) 0.0212(4) Uani d . 1 1 . .
H H11 0.3115 0.6383 0.0706 0.025 Uiso calc R 1 1 . .
C C12 0.38163(10) 0.5592(3) 0.1044(2) 0.0265(5) Uani d . 1 1 . .
H H12 0.3938 0.6532 0.0874 0.032 Uiso calc R 1 1 . .
C C13 0.41308(10) 0.4306(3) 0.1396(2) 0.0279(5) Uani d . 1 1 . .
H H13 0.4466 0.4370 0.1470 0.033 Uiso calc R 1 1 . .
C C14 0.39471(9) 0.2927(3) 0.1637(2) 0.0277(5) Uani d . 1 1 . .
H H14 0.4158 0.2048 0.1873 0.033 Uiso calc R 1 1 . .
C C15 0.34575(9) 0.2829(3) 0.15337(18) 0.0228(5) Uani d . 1 1 . .
H H15 0.3336 0.1883 0.1697 0.027 Uiso calc R 1 1 . .
O O1M 0.21855(6) 0.51974(19) 0.26524(12) 0.0200(3) Uani d . 1 1 . .
H H1M 0.2288 0.6039 0.2964 0.030 Uiso calc R 1 1 . .
C C1M 0.21418(10) 0.4038(3) 0.33394(17) 0.0240(5) Uani d . 1 1 . .
H H1AM 0.2338 0.4359 0.4035 0.036 Uiso calc R 1 1 . .
H H1BM 0.2263 0.3030 0.3206 0.036 Uiso calc R 1 1 . .
H H1CM 0.1794 0.3935 0.3244 0.036 Uiso calc R 1 1 . .

loop_
_atom_site_aniso_label
_atom_site_aniso_U_11
_atom_site_aniso_U_22
_atom_site_aniso_U_33
_atom_site_aniso_U_12
_atom_site_aniso_U_13
_atom_site_aniso_U_23
Mo1 0.01570(10) 0.01803(10) 0.01522(9) 0.00265(7) 0.00577(7) 0.00205(7)
O1 0.0194(8) 0.0192(8) 0.0205(7) 0.0034(6) 0.0098(6) 0.0041(6)
O2 0.0171(8) 0.0222(8) 0.0249(8) 0.0010(6) 0.0099(7) -0.0004(6)
O3 0.0191(9) 0.0358(10) 0.0363(10) 0.0057(7) 0.0126(8) 0.0020(8)
O4 0.0271(9) 0.0205(8) 0.0273(9) 0.0058(7) 0.0126(7) 0.0045(7)
O5 0.0224(9) 0.0332(10) 0.0186(8) 0.0054(7) 0.0058(7) 0.0033(7)
N1 0.0156(9) 0.0190(8) 0.0143(8) 0.0003(7) 0.0058(7) -0.0004(6)
N2 0.0152(8) 0.0213(9) 0.0167(8) 0.0019(7) 0.0066(7) -0.0006(7)
C1 0.0159(10) 0.0238(11) 0.0145(9) -0.0014(8) 0.0046(8) -0.0003(8)
C2 0.0159(10) 0.0254(11) 0.0138(9) 0.0005(8) 0.0047(8) 0.0019(8)
C3 0.0163(10) 0.0308(12) 0.0197(10) 0.0008(9) 0.0060(8) 0.0007(9)
C4 0.0172(11) 0.0400(14) 0.0291(12) -0.0050(10) 0.0099(10) 0.0022(11)
C5 0.0220(12) 0.0321(13) 0.0308(13) -0.0080(10) 0.0107(10) -0.0001(10)
C6 0.0212(11) 0.0248(11) 0.0234(11) -0.0041(9) 0.0074(9) -0.0007(9)
C7 0.0177(10) 0.0217(10) 0.0163(9) 0.0008(8) 0.0055(8) 0.0000(8)
C8 0.0194(12) 0.0552(18) 0.0344(14) 0.0113(12) 0.0125(11) 0.0076(13)
C9 0.0184(10) 0.0207(10) 0.0115(8) 0.0011(8) 0.0050(8) -0.0002(7)
C10 0.0181(10) 0.0236(11) 0.0154(9) -0.0003(8) 0.0079(8) -0.0022(8)
C11 0.0208(11) 0.0233(11) 0.0209(10) 0.0015(9) 0.0095(9) 0.0031(9)
C12 0.0248(12) 0.0288(12) 0.0285(12) -0.0037(10) 0.0133(10) 0.0024(10)
C13 0.0198(11) 0.0356(14) 0.0304(13) -0.0017(10) 0.0120(10) -0.0005(10)
C14 0.0214(12) 0.0304(13) 0.0335(13) 0.0034(10) 0.0130(10) 0.0012(10)
C15 0.0205(11) 0.0228(11) 0.0280(12) 0.0021(9) 0.0128(9) 0.0023(9)
O1M 0.0241(8) 0.0205(8) 0.0152(7) -0.0036(6) 0.0076(6) -0.0017(6)
C1M 0.0307(13) 0.0247(11) 0.0149(10) 0.0001(9) 0.0071(9) 0.0027(8)

loop_
_atom_type_symbol
_atom_type_description
_atom_type_scat_dispersion_real
_atom_type_scat_dispersion_imag
_atom_type_scat_source
C C 0.0033 0.0016 'International Tables Vol C Tables 4.2.6.8 and 6.1.1.4'
H H 0.0000 0.0000 'International Tables Vol C Tables 4.2.6.8 and 6.1.1.4'
N N 0.0061 0.0033 'International Tables Vol C Tables 4.2.6.8 and 6.1.1.4'
O O 0.0106 0.0060 'International Tables Vol C Tables 4.2.6.8 and 6.1.1.4'
Mo Mo -1.6832 0.6857 'International Tables Vol C Tables 4.2.6.8 and 6.1.1.4'

loop_
_geom_angle_atom_site_label_1
_geom_angle_atom_site_label_2
_geom_angle_atom_site_label_3
_geom_angle_site_symmetry_1
_geom_angle_site_symmetry_3
_geom_angle
_geom_angle_publ_flag
O4 Mo1 O5 . . 105.93(8) y
O4 Mo1 O2 . . 103.86(8) y
O5 Mo1 O2 . . 99.42(9) y
O4 Mo1 O1 . . 95.61(7) y
O5 Mo1 O1 . . 96.80(8) y
O2 Mo1 O1 . . 150.03(7) y
O4 Mo1 N1 . . 155.24(8) y
O5 Mo1 N1 . . 96.81(7) y
O2 Mo1 N1 . . 81.49(7) ?
O1 Mo1 N1 . . 71.67(6) ?
C9 O1 Mo1 . . 120.49(14) ?
C2 O2 Mo1 . . 134.07(14) ?
C3 O3 C8 . . 116.8(2) ?
C7 N1 N2 . . 116.36(18) ?
C7 N1 Mo1 . . 128.46(15) ?
N2 N1 Mo1 . . 115.13(13) ?
C9 N2 N1 . . 110.11(18) ?
C2 C1 C6 . . 119.7(2) ?
C2 C1 C7 . . 122.9(2) ?
C6 C1 C7 . . 117.3(2) ?
O2 C2 C1 . . 123.0(2) ?
O2 C2 C3 . . 117.3(2) ?
C1 C2 C3 . . 119.6(2) ?
O3 C3 C4 . . 125.4(2) ?
O3 C3 C2 . . 115.2(2) ?
C4 C3 C2 . . 119.4(2) ?
C3 C4 C5 . . 120.8(2) ?
C3 C4 H4 . . 119.6 ?
C5 C4 H4 . . 119.6 ?
C6 C5 C4 . . 120.3(2) ?
C6 C5 H5 . . 119.9 ?
C4 C5 H5 . . 119.9 ?
C5 C6 C1 . . 120.2(2) ?
C5 C6 H6 . . 119.9 ?
C1 C6 H6 . . 119.9 ?
N1 C7 C1 . . 123.0(2) ?
N1 C7 H7 . . 118.5 ?
C1 C7 H7 . . 118.5 ?
O3 C8 H8A . . 109.5 ?
O3 C8 H8B . . 109.5 ?
H8A C8 H8B . . 109.5 ?
O3 C8 H8C . . 109.5 ?
H8A C8 H8C . . 109.5 ?
H8B C8 H8C . . 109.5 ?
N2 C9 O1 . . 122.2(2) ?
N2 C9 C10 . . 121.1(2) ?
O1 C9 C10 . . 116.7(2) ?
C15 C10 C11 . . 119.1(2) ?
C15 C10 C9 . . 121.7(2) ?
C11 C10 C9 . . 119.2(2) ?
C12 C11 C10 . . 120.3(2) ?
C12 C11 H11 . . 119.9 ?
C10 C11 H11 . . 119.9 ?
C11 C12 C13 . . 120.4(2) ?
C11 C12 H12 . . 119.8 ?
C13 C12 H12 . . 119.8 ?
C14 C13 C12 . . 119.3(2) ?
C14 C13 H13 . . 120.4 ?
C12 C13 H13 . . 120.4 ?
C15 C14 C13 . . 120.6(2) ?
C15 C14 H14 . . 119.7 ?
C13 C14 H14 . . 119.7 ?
C14 C15 C10 . . 120.4(2) ?
C14 C15 H15 . . 119.8 ?
C10 C15 H15 . . 119.8 ?
C1M O1M H1M . . 109.5 ?
O1M C1M H1AM . . 109.5 ?
O1M C1M H1BM . . 109.5 ?
H1AM C1M H1BM . . 109.5 ?
O1M C1M H1CM . . 109.5 ?
H1AM C1M H1CM . . 109.5 ?
H1BM C1M H1CM . . 109.5 ?

loop_
_geom_bond_atom_site_label_1
_geom_bond_atom_site_label_2
_geom_bond_site_symmetry_2
_geom_bond_distance
_geom_bond_publ_flag
Mo1 O1 . 2.0281(19) y
Mo1 O2 . 1.9391(17) y
Mo1 O4 . 1.7096(18) y
Mo1 O5 . 1.7093(19) y
Mo1 N1 . 2.248(2) y
Mo1 O1M . 2.3374(18) y
O1 C9 . 1.321(3) ?
O2 C2 . 1.350(3) ?
O3 C3 . 1.364(3) ?
O3 C8 . 1.435(3) ?
N1 C7 . 1.306(3) ?
N1 N2 . 1.409(3) ?
N2 C9 . 1.313(3) ?
C1 C2 . 1.409(3) ?
C1 C6 . 1.411(3) ?
C1 C7 . 1.457(3) ?
C2 C3 . 1.420(3) ?
C3 C4 . 1.392(4) ?
C4 C5 . 1.399(4) ?
C4 H4 . 0.9500 ?
C5 C6 . 1.384(4) ?
C5 H5 . 0.9500 ?
C6 H6 . 0.9500 ?
C7 H7 . 0.9500 ?
C8 H8A . 0.9800 ?
C8 H8B . 0.9800 ?
C8 H8C . 0.9800 ?
C9 C10 . 1.482(3) ?
C10 C15 . 1.400(3) ?
C10 C11 . 1.404(3) ?
C11 C12 . 1.394(4) ?
C11 H11 . 0.9500 ?
C12 C13 . 1.399(4) ?
C12 H12 . 0.9500 ?
C13 C14 . 1.396(4) ?
C13 H13 . 0.9500 ?
C14 C15 . 1.391(3) ?
C14 H14 . 0.9500 ?
C15 H15 . 0.9500 ?
O1M C1M . 1.441(3) ?
O1M H1M . 0.8400 ?
C1M H1AM . 0.9800 ?
C1M H1BM . 0.9800 ?
C1M H1CM . 0.9800 ?

loop_
_geom_hbond_atom_site_label_D
_geom_hbond_atom_site_label_H
_geom_hbond_atom_site_label_A
_geom_hbond_site_symmetry_A
_geom_hbond_distance_DH
_geom_hbond_distance_HA
_geom_hbond_distance_DA
_geom_hbond_angle_DHA
O1M H1M N2 4 0.84 1.87 2.700(3) 173
C1M H1BM O1 4_545 0.98 2.58 3.402(3) 141
C6 H6 O4 1_545 0.95 2.53 3.450(3) 162
C11 H11 O1 . 0.95 2.44 2.767(3) 100
C15 H15 O1M 4_545 0.95 2.54 3.427(3) 156

loop_
_geom_torsion_atom_site_label_1
_geom_torsion_atom_site_label_2
_geom_torsion_atom_site_label_3
_geom_torsion_atom_site_label_4
_geom_torsion_site_symmetry_1
_geom_torsion_site_symmetry_2
_geom_torsion_site_symmetry_3
_geom_torsion_site_symmetry_4
_geom_torsion
_geom_torsion_publ_flag
O4 Mo1 O1 C9 . . . . 152.56(16) ?
O5 Mo1 O1 C9 . . . . -100.61(16) ?
O2 Mo1 O1 C9 . . . . 21.8(2) ?
N1 Mo1 O1 C9 . . . . -5.67(15) ?
O4 Mo1 O2 C2 . . . . 174.04(19) ?
O5 Mo1 O2 C2 . . . . 64.9(2) ?
O1 Mo1 O2 C2 . . . . -56.9(3) ?
N1 Mo1 O2 C2 . . . . -30.6(2) ?
O4 Mo1 N1 C7 . . . . 120.7(2) ?
O5 Mo1 N1 C7 . . . . -82.56(19) ?
O2 Mo1 N1 C7 . . . . 15.99(19) ?
O1 Mo1 N1 C7 . . . . -177.5(2) ?
O4 Mo1 N1 N2 . . . . -56.6(2) ?
O5 Mo1 N1 N2 . . . . 100.14(14) ?
O2 Mo1 N1 N2 . . . . -161.31(14) ?
O1 Mo1 N1 N2 . . . . 5.20(13) ?
C7 N1 N2 C9 . . . . 178.27(19) ?
Mo1 N1 N2 C9 . . . . -4.1(2) ?
Mo1 O2 C2 C1 . . . . 30.2(3) ?
Mo1 O2 C2 C3 . . . . -151.97(17) ?
C6 C1 C2 O2 . . . . 176.2(2) ?
C7 C1 C2 O2 . . . . -2.2(3) ?
C6 C1 C2 C3 . . . . -1.5(3) ?
C7 C1 C2 C3 . . . . -179.9(2) ?
C8 O3 C3 C4 . . . . -12.9(4) ?
C8 O3 C3 C2 . . . . 166.5(2) ?
O2 C2 C3 O3 . . . . 2.5(3) ?
C1 C2 C3 O3 . . . . -179.6(2) ?
O2 C2 C3 C4 . . . . -178.1(2) ?
C1 C2 C3 C4 . . . . -0.2(3) ?
O3 C3 C4 C5 . . . . -179.1(2) ?
C2 C3 C4 C5 . . . . 1.6(4) ?
C3 C4 C5 C6 . . . . -1.2(4) ?
C4 C5 C6 C1 . . . . -0.6(4) ?
C2 C1 C6 C5 . . . . 1.9(3) ?
C7 C1 C6 C5 . . . . -179.6(2) ?
N2 N1 C7 C1 . . . . 175.46(18) ?
Mo1 N1 C7 C1 . . . . -1.8(3) ?
C2 C1 C7 N1 . . . . -9.5(3) ?
C6 C1 C7 N1 . . . . 172.0(2) ?
N1 N2 C9 O1 . . . . -0.6(3) ?
N1 N2 C9 C10 . . . . 178.14(18) ?
Mo1 O1 C9 N2 . . . . 5.8(3) ?
Mo1 O1 C9 C10 . . . . -173.01(14) ?
N2 C9 C10 C15 . . . . -8.8(3) ?
O1 C9 C10 C15 . . . . 170.0(2) ?
N2 C9 C10 C11 . . . . 172.5(2) ?
O1 C9 C10 C11 . . . . -8.6(3) ?
C15 C10 C11 C12 . . . . -0.3(3) ?
C9 C10 C11 C12 . . . . 178.3(2) ?
C10 C11 C12 C13 . . . . -0.2(4) ?
C11 C12 C13 C14 . . . . 0.5(4) ?
C12 C13 C14 C15 . . . . -0.3(4) ?
C13 C14 C15 C10 . . . . -0.3(4) ?
C11 C10 C15 C14 . . . . 0.5(3) ?
C9 C10 C15 C14 . . . . -178.1(2) ?
